data_7017517
loop_
_publ_author_name
'Zhou, Xiaoyan'
'Guo, Yanling'
'Shi, Zhaohua'
'Song, Xueqin'
'Tang, Xiaoliang'
'Hu, Xiong'
'Zhu, Zhentong'
'Li, Pengxuan'
'Liu, Weisheng'

_publ_section_title
;
 Diverse lanthanide coordination polymers tuned by the flexibility of
 ligands and the lanthanide contraction effect: syntheses, structures and
 luminescence.
;
_journal_issue 6
_journal_name_full 'Dalton transactions (Cambridge, England : 2003)'
_journal_page_first 1765
_journal_page_last 1775
_journal_paper_doi 10.1039/c1dt10931f
_journal_volume 41
_journal_year 2012
_chemical_formula_sum 'C96 H96 N12 Nd2 O33'
_chemical_formula_weight 2234.33
_chemical_name_systematic
;
?
;
_space_group_IT_number 148
_symmetry_cell_setting hexagonal
_symmetry_space_group_name_Hall '-R 3'
_symmetry_space_group_name_H-M 'R -3 :H'
_atom_sites_solution_hydrogens geom
_atom_sites_solution_primary direct
_atom_sites_solution_secondary difmap
_audit_creation_method SHELXL-97
_cell_angle_alpha 90.00
_cell_angle_beta 90.00
_cell_angle_gamma 120.00
_cell_formula_units_Z 6
_cell_length_a 19.755(3)
_cell_length_b 19.755(3)
_cell_length_c 53.209(11)
_cell_measurement_reflns_used 5536
_cell_measurement_temperature 293(2)
_cell_measurement_theta_max 19.88
_cell_measurement_theta_min 2.25
_cell_volume 17983(5)
_computing_cell_refinement 'Bruker SMART'
_computing_data_collection 'Bruker SMART'
_computing_data_reduction 'Bruker SAINT'
_computing_molecular_graphics 'Bruker SHELXTL'
_computing_publication_material 'Bruker SHELXTL'
_computing_structure_refinement 'SHELXL-97 (Sheldrick, 1997)'
_computing_structure_solution 'SHELXS-97 (Sheldrick, 1990)'
_diffrn_ambient_temperature 293(2)
_diffrn_measured_fraction_theta_full 0.995
_diffrn_measured_fraction_theta_max 0.995
_diffrn_measurement_device_type 'CCD area detector'
_diffrn_measurement_method 'phi and omega scans'
_diffrn_radiation_monochromator graphite
_diffrn_radiation_source 'fine-focus sealed tube'
_diffrn_radiation_type MoK\a
_diffrn_radiation_wavelength 0.71073
_diffrn_reflns_av_R_equivalents 0.0425
_diffrn_reflns_av_sigmaI/netI 0.0342
_diffrn_reflns_limit_h_max 21
_diffrn_reflns_limit_h_min -22
_diffrn_reflns_limit_k_max 22
_diffrn_reflns_limit_k_min -12
_diffrn_reflns_limit_l_max 58
_diffrn_reflns_limit_l_min -59
_diffrn_reflns_number 27977
_diffrn_reflns_theta_full 23.57
_diffrn_reflns_theta_max 23.57
_diffrn_reflns_theta_min 1.15
_exptl_absorpt_coefficient_mu 0.930
_exptl_absorpt_correction_T_max 0.846
_exptl_absorpt_correction_T_min 0.830
_exptl_absorpt_correction_type multi-scan
_exptl_absorpt_process_details sadabs
_exptl_crystal_colour lilac
_exptl_crystal_density_diffrn 1.238
_exptl_crystal_density_method 'not measured'
_exptl_crystal_description block
_exptl_crystal_F_000 6840
_exptl_crystal_size_max 0.20
_exptl_crystal_size_mid 0.18
_exptl_crystal_size_min 0.18
_platon_squeeze_details
;
;
_refine_diff_density_max 1.264
_refine_diff_density_min -0.421
_refine_diff_density_rms 0.068
_refine_ls_extinction_method none
_refine_ls_goodness_of_fit_ref 1.068
_refine_ls_hydrogen_treatment constr
_refine_ls_matrix_type full
_refine_ls_number_parameters 394
_refine_ls_number_reflns 5953
_refine_ls_number_restraints 291
_refine_ls_restrained_S_all 1.107
_refine_ls_R_factor_all 0.0642
_refine_ls_R_factor_gt 0.0473
_refine_ls_shift/su_max 0.001
_refine_ls_shift/su_mean 0.000
_refine_ls_structure_factor_coef Fsqd
_refine_ls_weighting_details 'calc w=1/[\s^2^(Fo^2^)+(0.0929P)^2^+1.0000P] where P=(Fo^2^+2Fc^2^)/3'
_refine_ls_weighting_scheme calc
_refine_ls_wR_factor_gt 0.1411
_refine_ls_wR_factor_ref 0.1507
_reflns_number_gt 4277
_reflns_number_total 5953
_reflns_threshold_expression >2sigma(I)
_cod_data_source_file c1dt10931f.txt
_cod_data_source_block compoud3
_cod_depositor_comments
;
The following automatic conversions were performed:

'_symmetry_cell_setting' value 'Hexagonal' changed to 'hexagonal'
according to /home/saulius/struct/CIF-dictionaries/cif_core.dic
dictionary named 'cif_core.dic' version 2.4.1 from 2010-06-29.

Automatic conversion script
Id: cif_fix_values 1715 2011-07-08 13:25:40Z adriana 
;
_cod_original_sg_symbol_H-M R-3
_cod_database_code 7017517

loop_
_symmetry_equiv_pos_as_xyz
'x, y, z'
'-y, x-y, z'
'-x+y, -x, z'
'x+2/3, y+1/3, z+1/3'
'-y+2/3, x-y+1/3, z+1/3'
'-x+y+2/3, -x+1/3, z+1/3'
'x+1/3, y+2/3, z+2/3'
'-y+1/3, x-y+2/3, z+2/3'
'-x+y+1/3, -x+2/3, z+2/3'
'-x, -y, -z'
'y, -x+y, -z'
'x-y, x, -z'
'-x+2/3, -y+1/3, -z+1/3'
'y+2/3, -x+y+1/3, -z+1/3'
'x-y+2/3, x+1/3, -z+1/3'
'-x+1/3, -y+2/3, -z+2/3'
'y+1/3, -x+y+2/3, -z+2/3'
'x-y+1/3, x+2/3, -z+2/3'

loop_
_atom_site_label
_atom_site_type_symbol
_atom_site_fract_x
_atom_site_fract_y
_atom_site_fract_z
_atom_site_U_iso_or_equiv
_atom_site_adp_type
_atom_site_occupancy
_atom_site_symmetry_multiplicity
_atom_site_calc_flag
_atom_site_refinement_flags
C1 C 0.2466(2) 0.42501(18) 0.36253(7) 0.0626(13) Uani 1 1 d G
C2 C 0.30929(19) 0.43492(19) 0.34797(7) 0.0762(15) Uani 1 1 d G
H2 H 0.3472 0.4847 0.3429 0.091 Uiso 1 1 calc R
C3 C 0.3153(2) 0.3704(3) 0.34094(7) 0.0923(18) Uani 1 1 d G
H3 H 0.3573 0.3770 0.3312 0.111 Uiso 1 1 calc R
C4 C 0.2586(3) 0.2959(2) 0.34849(8) 0.0917(19) Uani 1 1 d G
H4 H 0.2627 0.2527 0.3438 0.110 Uiso 1 1 calc R
C5 C 0.1959(2) 0.28598(16) 0.36305(8) 0.0932(19) Uani 1 1 d G
H5 H 0.1580 0.2362 0.3681 0.112 Uiso 1 1 calc R
C6 C 0.1899(2) 0.3505(2) 0.37007(7) 0.0766(16) Uani 1 1 d G
C7 C 0.0728(4) 0.2740(4) 0.39490(16) 0.119(3) Uani 1 1 d .
H7A H 0.0971 0.2619 0.4087 0.143 Uiso 1 1 calc R
H7B H 0.0523 0.2309 0.3831 0.143 Uiso 1 1 calc R
C8 C 0.0092(5) 0.2848(5) 0.40442(17) 0.153(4) Uani 1 1 d .
H8A H -0.0223 0.2838 0.3903 0.183 Uiso 1 1 calc R
H8B H -0.0239 0.2408 0.4152 0.183 Uiso 1 1 calc R
C9 C 0.0561(5) 0.3554(4) 0.44274(16) 0.112(2) Uani 1 1 d .
H9A H 0.1050 0.3549 0.4433 0.134 Uiso 1 1 calc R
H9B H 0.0169 0.3103 0.4519 0.134 Uiso 1 1 calc R
C10 C 0.0662(4) 0.4283(4) 0.45400(12) 0.0951(19) Uani 1 1 d .
H10A H 0.0882 0.4353 0.4707 0.114 Uiso 1 1 calc R
H10B H 0.1014 0.4729 0.4438 0.114 Uiso 1 1 calc R
C11 C 0.2473(3) 0.4985(3) 0.36962(10) 0.0667(14) Uani 1 1 d .
C12 C 0.1969(4) 0.5611(4) 0.39803(13) 0.108(2) Uani 1 1 d D
H12A H 0.2337 0.6078 0.3890 0.130 Uiso 1 1 calc R
H12B H 0.2117 0.5689 0.4156 0.130 Uiso 1 1 calc R
C13 C 0.1174(3) 0.5505(4) 0.39543(11) 0.110(2) Uani 1 1 d GDU
C14 C 0.0612(4) 0.4936(3) 0.37989(10) 0.143(3) Uani 1 1 d GDU
H14 H 0.0727 0.4603 0.3709 0.172 Uiso 1 1 calc R
C15 C -0.0123(4) 0.4864(4) 0.37784(12) 0.172(3) Uani 1 1 d GU
H15 H -0.0499 0.4483 0.3674 0.206 Uiso 1 1 calc R
C16 C -0.0295(3) 0.5362(4) 0.39132(14) 0.159(3) Uani 1 1 d GU
H16 H -0.0787 0.5314 0.3899 0.190 Uiso 1 1 calc R
C17 C 0.0267(4) 0.5931(4) 0.40686(12) 0.146(3) Uani 1 1 d GU
H17 H 0.0152 0.6264 0.4159 0.175 Uiso 1 1 calc R
C18 C 0.1001(4) 0.6002(3) 0.40892(10) 0.135(3) Uani 1 1 d GDU
H18 H 0.1377 0.6383 0.4193 0.162 Uiso 1 1 calc R
C19 C -0.0895(3) 0.4754(3) 0.46388(9) 0.0682(14) Uani 1 1 d .
C20 C -0.0965(3) 0.5375(4) 0.47279(11) 0.0775(15) Uani 1 1 d .
H20 H -0.1458 0.5324 0.4737 0.093 Uiso 1 1 calc R
C21 C -0.0330(4) 0.6062(4) 0.48030(12) 0.0884(18) Uani 1 1 d .
H21 H -0.0394 0.6475 0.4856 0.106 Uiso 1 1 calc R
C22 C 0.0386(4) 0.6141(4) 0.48002(12) 0.0898(18) Uani 1 1 d .
H22 H 0.0815 0.6606 0.4854 0.108 Uiso 1 1 calc R
C23 C 0.0487(3) 0.5530(4) 0.47175(11) 0.0817(17) Uani 1 1 d .
H23 H 0.0983 0.5585 0.4716 0.098 Uiso 1 1 calc R
C24 C -0.0150(3) 0.4840(4) 0.46375(9) 0.0705(15) Uani 1 1 d .
C25 C -0.1614(3) 0.4032(4) 0.45587(11) 0.0766(16) Uani 1 1 d .
C26 C -0.2201(5) 0.2794(5) 0.43172(17) 0.153(3) Uani 1 1 d U
H26A H -0.2182 0.2375 0.4406 0.184 Uiso 1 1 calc R
H26B H -0.2694 0.2765 0.4357 0.184 Uiso 1 1 calc R
C27 C -0.2164(3) 0.2685(4) 0.40478(9) 0.106(2) Uani 1 1 d GU
C28 C -0.2250(3) 0.3211(3) 0.38967(15) 0.175(3) Uani 1 1 d GU
H28 H -0.2334 0.3591 0.3970 0.210 Uiso 1 1 calc R
C29 C -0.2211(4) 0.3170(4) 0.36367(14) 0.190(4) Uani 1 1 d GU
H29 H -0.2268 0.3522 0.3536 0.228 Uiso 1 1 calc R
C30 C -0.2086(4) 0.2602(5) 0.35279(9) 0.179(4) Uani 1 1 d GU
H30 H -0.2060 0.2574 0.3354 0.215 Uiso 1 1 calc R
C31 C -0.2000(4) 0.2075(4) 0.36790(14) 0.161(3) Uani 1 1 d GU
H31 H -0.1917 0.1696 0.3606 0.193 Uiso 1 1 calc R
C32 C -0.2039(3) 0.2117(4) 0.39389(13) 0.165(3) Uani 1 1 d GU
H32 H -0.1982 0.1765 0.4040 0.198 Uiso 1 1 calc R
N1 N 0.4132(3) 0.8133(3) 0.30203(11) 0.0854(15) Uani 1 1 d .
N2 N -0.4770(3) 0.2648(4) 0.52214(14) 0.0987(17) Uani 1 1 d .
N3 N 0.2024(3) 0.4945(3) 0.38853(10) 0.0939(16) Uani 1 1 d .
H3A H 0.1746 0.4500 0.3957 0.113 Uiso 1 1 calc R
N4 N -0.1544(3) 0.3561(3) 0.44047(11) 0.122(2) Uani 1 1 d .
H4A H -0.1084 0.3701 0.4349 0.146 Uiso 1 1 calc R
Nd2 Nd -0.3333 0.3333 0.491749(10) 0.0646(2) Uani 1 3 d S
Nd1 Nd 0.3333 0.6667 0.330600(8) 0.05493(19) Uani 1 3 d S
O1 O 0.3737(2) 0.8068(2) 0.32073(9) 0.0807(11) Uani 1 1 d .
O2 O 0.4230(2) 0.7558(3) 0.29647(8) 0.0907(12) Uani 1 1 d .
O3 O 0.4457(3) 0.8738(3) 0.28967(13) 0.146(2) Uani 1 1 d .
O4 O -0.4209(3) 0.3324(3) 0.52690(9) 0.1031(14) Uani 1 1 d .
O5 O -0.4738(2) 0.2352(3) 0.50187(10) 0.0953(12) Uani 1 1 d .
O6 O -0.5307(3) 0.2315(3) 0.53672(13) 0.143(2) Uani 1 1 d .
O7 O 0.2909(2) 0.5593(2) 0.35874(7) 0.0690(9) Uani 1 1 d .
O8 O -0.2274(2) 0.3899(2) 0.46299(7) 0.0821(11) Uani 1 1 d .
O9 O 0.1280(3) 0.3428(2) 0.38301(9) 0.1131(16) Uani 1 1 d .
O10 O 0.0324(3) 0.3527(3) 0.41775(11) 0.1282(18) Uani 1 1 d .
O11 O -0.0097(2) 0.4221(2) 0.45517(8) 0.0898(12) Uani 1 1 d .

loop_
_atom_site_aniso_label
_atom_site_aniso_U_11
_atom_site_aniso_U_22
_atom_site_aniso_U_33
_atom_site_aniso_U_23
_atom_site_aniso_U_13
_atom_site_aniso_U_12
C1 0.064(3) 0.059(3) 0.057(3) -0.003(2) -0.005(2) 0.025(3)
C2 0.087(4) 0.062(4) 0.081(4) -0.002(3) -0.011(3) 0.038(3)
C3 0.104(5) 0.105(5) 0.082(4) -0.014(4) -0.002(4) 0.064(5)
C4 0.117(6) 0.076(4) 0.093(5) -0.015(3) -0.012(4) 0.056(4)
C5 0.110(5) 0.071(4) 0.084(4) -0.004(3) -0.003(4) 0.034(4)
C6 0.098(5) 0.060(4) 0.066(4) -0.010(3) -0.004(3) 0.035(3)
C7 0.121(6) 0.061(4) 0.137(6) -0.012(4) 0.042(5) 0.017(4)
C8 0.145(8) 0.100(6) 0.146(8) -0.030(5) 0.059(6) 0.011(5)
C9 0.106(6) 0.115(6) 0.119(7) 0.019(5) 0.017(5) 0.059(5)
C10 0.106(5) 0.128(6) 0.071(4) 0.000(4) 0.016(3) 0.073(5)
C11 0.062(3) 0.058(3) 0.069(4) -0.001(3) -0.008(3) 0.021(3)
C12 0.139(6) 0.079(4) 0.101(5) 0.006(4) 0.048(4) 0.050(5)
C13 0.144(5) 0.112(5) 0.096(4) 0.034(3) 0.051(4) 0.082(4)
C14 0.136(5) 0.167(6) 0.128(5) 0.027(5) 0.022(4) 0.077(5)
C15 0.173(6) 0.187(6) 0.149(6) 0.028(5) 0.008(5) 0.085(5)
C16 0.164(6) 0.172(6) 0.147(6) 0.043(5) 0.015(5) 0.089(5)
C17 0.160(6) 0.166(6) 0.135(5) 0.037(4) 0.039(5) 0.098(5)
C18 0.159(5) 0.149(5) 0.118(5) 0.044(4) 0.044(4) 0.093(4)
C19 0.064(4) 0.081(4) 0.054(3) -0.001(3) 0.009(2) 0.032(3)
C20 0.068(4) 0.092(4) 0.077(4) 0.001(3) 0.008(3) 0.043(4)
C21 0.094(5) 0.083(5) 0.092(5) -0.004(3) 0.006(4) 0.047(4)
C22 0.074(4) 0.093(5) 0.084(4) -0.006(3) 0.003(3) 0.028(4)
C23 0.056(4) 0.108(5) 0.070(4) 0.007(3) 0.003(3) 0.032(4)
C24 0.068(4) 0.087(4) 0.054(3) 0.000(3) 0.004(3) 0.037(3)
C25 0.068(4) 0.084(4) 0.067(4) -0.005(3) -0.001(3) 0.031(3)
C26 0.132(5) 0.147(5) 0.128(5) -0.033(4) 0.012(4) 0.030(4)
C27 0.091(4) 0.118(4) 0.111(4) -0.036(4) 0.001(3) 0.054(3)
C28 0.167(6) 0.170(6) 0.160(6) -0.023(5) -0.020(5) 0.063(5)
C29 0.177(6) 0.190(6) 0.173(6) -0.011(5) -0.005(5) 0.069(5)
C30 0.172(6) 0.192(6) 0.153(6) -0.036(5) 0.009(5) 0.075(5)
C31 0.150(5) 0.175(6) 0.156(6) -0.048(5) -0.007(5) 0.080(4)
C32 0.153(5) 0.178(6) 0.162(6) -0.020(5) -0.018(5) 0.081(4)
N1 0.071(3) 0.078(4) 0.103(4) 0.033(3) 0.003(3) 0.034(3)
N2 0.076(4) 0.078(4) 0.136(5) 0.004(4) 0.034(4) 0.034(3)
N3 0.111(4) 0.057(3) 0.096(4) 0.012(2) 0.043(3) 0.029(3)
N4 0.073(4) 0.124(5) 0.119(5) -0.059(4) 0.012(3) 0.012(3)
Nd2 0.0566(2) 0.0566(2) 0.0806(4) 0.000 0.000 0.02832(12)
Nd1 0.0502(2) 0.0502(2) 0.0644(3) 0.000 0.000 0.02510(11)
O1 0.076(3) 0.071(3) 0.100(3) 0.012(2) 0.008(2) 0.039(2)
O2 0.084(3) 0.086(3) 0.108(3) 0.024(2) 0.030(2) 0.047(3)
O3 0.136(5) 0.120(4) 0.192(6) 0.085(4) 0.054(4) 0.071(4)
O4 0.092(3) 0.093(3) 0.119(4) -0.008(3) 0.026(3) 0.041(3)
O5 0.075(3) 0.088(3) 0.110(4) 0.004(3) 0.011(2) 0.031(2)
O6 0.109(4) 0.102(4) 0.201(6) 0.021(4) 0.077(4) 0.041(3)
O7 0.068(2) 0.057(2) 0.081(2) 0.0155(18) 0.0133(18) 0.030(2)
O8 0.062(2) 0.091(3) 0.091(3) 0.008(2) 0.010(2) 0.036(2)
O9 0.111(4) 0.062(3) 0.133(4) 0.003(2) 0.052(3) 0.018(3)
O10 0.147(4) 0.094(4) 0.100(4) -0.025(3) 0.020(3) 0.027(3)
O11 0.074(3) 0.103(3) 0.094(3) -0.016(2) 0.012(2) 0.045(2)

loop_
_atom_type_symbol
_atom_type_description
_atom_type_scat_dispersion_real
_atom_type_scat_dispersion_imag
_atom_type_scat_source
C C 0.0033 0.0016 'International Tables Vol C Tables 4.2.6.8 and 6.1.1.4'
N N 0.0061 0.0033 'International Tables Vol C Tables 4.2.6.8 and 6.1.1.4'
Nd Nd -0.1943 3.0179 'International Tables Vol C Tables 4.2.6.8 and 6.1.1.4'
O O 0.0106 0.0060 'International Tables Vol C Tables 4.2.6.8 and 6.1.1.4'
H H 0.0000 0.0000 'International Tables Vol C Tables 4.2.6.8 and 6.1.1.4'

loop_
_geom_angle_atom_site_label_1
_geom_angle_atom_site_label_2
_geom_angle_atom_site_label_3
_geom_angle
_geom_angle_site_symmetry_1
_geom_angle_site_symmetry_3
C2 C1 C6 120.0 . .
C2 C1 C11 115.4(3) . .
C6 C1 C11 124.5(3) . .
C1 C2 C3 120.0 . .
C1 C2 H2 120.0 . .
C3 C2 H2 120.0 . .
C4 C3 C2 120.0 . .
C4 C3 H3 120.0 . .
C2 C3 H3 120.0 . .
C5 C4 C3 120.0 . .
C5 C4 H4 120.0 . .
C3 C4 H4 120.0 . .
C6 C5 C4 120.0 . .
C6 C5 H5 120.0 . .
C4 C5 H5 120.0 . .
O9 C6 C5 121.6(3) . .
O9 C6 C1 118.3(3) . .
C5 C6 C1 120.0 . .
O9 C7 C8 109.0(6) . .
O9 C7 H7A 109.9 . .
C8 C7 H7A 109.9 . .
O9 C7 H7B 109.9 . .
C8 C7 H7B 109.9 . .
H7A C7 H7B 108.3 . .
O10 C8 C7 115.3(7) . .
O10 C8 H8A 108.5 . .
C7 C8 H8A 108.5 . .
O10 C8 H8B 108.5 . .
C7 C8 H8B 108.5 . .
H8A C8 H8B 107.5 . .
O10 C9 C10 107.5(6) . .
O10 C9 H9A 110.2 . .
C10 C9 H9A 110.2 . .
O10 C9 H9B 110.2 . .
C10 C9 H9B 110.2 . .
H9A C9 H9B 108.5 . .
O11 C10 C9 107.8(6) . .
O11 C10 H10A 110.1 . .
C9 C10 H10A 110.1 . .
O11 C10 H10B 110.1 . .
C9 C10 H10B 110.1 . .
H10A C10 H10B 108.5 . .
O7 C11 N3 123.0(5) . .
O7 C11 C1 119.8(5) . .
N3 C11 C1 117.2(5) . .
N3 C12 C13 113.0(6) . .
N3 C12 H12A 109.0 . .
C13 C12 H12A 109.0 . .
N3 C12 H12B 109.0 . .
C13 C12 H12B 109.0 . .
H12A C12 H12B 107.8 . .
C14 C13 C18 120.0 . .
C14 C13 C12 122.1(5) . .
C18 C13 C12 117.9(5) . .
C15 C14 C13 120.0 . .
C15 C14 H14 120.0 . .
C13 C14 H14 120.0 . .
C14 C15 C16 120.0 . .
C14 C15 H15 120.0 . .
C16 C15 H15 120.0 . .
C17 C16 C15 120.0 . .
C17 C16 H16 120.0 . .
C15 C16 H16 120.0 . .
C16 C17 C18 120.0 . .
C16 C17 H17 120.0 . .
C18 C17 H17 120.0 . .
C17 C18 C13 120.0 . .
C17 C18 H18 120.0 . .
C13 C18 H18 120.0 . .
C20 C19 C24 117.4(5) . .
C20 C19 C25 118.6(5) . .
C24 C19 C25 124.0(5) . .
C21 C20 C19 122.1(6) . .
C21 C20 H20 119.0 . .
C19 C20 H20 119.0 . .
C22 C21 C20 120.1(6) . .
C22 C21 H21 120.0 . .
C20 C21 H21 120.0 . .
C21 C22 C23 120.2(6) . .
C21 C22 H22 119.9 . .
C23 C22 H22 119.9 . .
C24 C23 C22 119.9(6) . .
C24 C23 H23 120.1 . .
C22 C23 H23 120.1 . .
O11 C24 C23 123.3(6) . .
O11 C24 C19 116.4(5) . .
C23 C24 C19 120.3(6) . .
O8 C25 N4 120.9(6) . .
O8 C25 C19 120.7(5) . .
N4 C25 C19 118.4(5) . .
C27 C26 N4 112.0(7) . .
C27 C26 H26A 109.2 . .
N4 C26 H26A 109.2 . .
C27 C26 H26B 109.2 . .
N4 C26 H26B 109.2 . .
H26A C26 H26B 107.9 . .
C28 C27 C32 120.0 . .
C28 C27 C26 115.2(7) . .
C32 C27 C26 124.8(7) . .
C27 C28 C29 120.0 . .
C27 C28 H28 120.0 . .
C29 C28 H28 120.0 . .
C30 C29 C28 120.0 . .
C30 C29 H29 120.0 . .
C28 C29 H29 120.0 . .
C31 C30 C29 120.0 . .
C31 C30 H30 120.0 . .
C29 C30 H30 120.0 . .
C30 C31 C32 120.0 . .
C30 C31 H31 120.0 . .
C32 C31 H31 120.0 . .
C31 C32 C27 120.0 . .
C31 C32 H32 120.0 . .
C27 C32 H32 120.0 . .
O3 N1 O1 122.0(6) . .
O3 N1 O2 120.3(6) . .
O1 N1 O2 117.7(5) . .
O6 N2 O5 122.5(6) . .
O6 N2 O4 120.9(7) . .
O5 N2 O4 116.6(5) . .
C11 N3 C12 124.1(5) . .
C11 N3 H3A 117.9 . .
C12 N3 H3A 117.9 . .
C25 N4 C26 125.0(6) . .
C25 N4 H4A 117.5 . .
C26 N4 H4A 117.5 . .
O8 Nd2 O8 82.90(14) . 3_455
O8 Nd2 O8 82.90(14) . 2_565
O8 Nd2 O8 82.90(14) 3_455 2_565
O8 Nd2 O5 69.57(15) . 2_565
O8 Nd2 O5 83.71(15) 3_455 2_565
O8 Nd2 O5 150.62(16) 2_565 2_565
O8 Nd2 O5 150.62(16) . .
O8 Nd2 O5 69.57(15) 3_455 .
O8 Nd2 O5 83.71(15) 2_565 .
O5 Nd2 O5 115.58(8) 2_565 .
O8 Nd2 O5 83.71(15) . 3_455
O8 Nd2 O5 150.62(16) 3_455 3_455
O8 Nd2 O5 69.57(15) 2_565 3_455
O5 Nd2 O5 115.58(8) 2_565 3_455
O5 Nd2 O5 115.58(8) . 3_455
O8 Nd2 O4 119.35(15) . 2_565
O8 Nd2 O4 91.08(16) 3_455 2_565
O8 Nd2 O4 156.16(16) 2_565 2_565
O5 Nd2 O4 49.80(16) 2_565 2_565
O5 Nd2 O4 72.60(16) . 2_565
O5 Nd2 O4 118.26(17) 3_455 2_565
O8 Nd2 O4 91.08(16) . 3_455
O8 Nd2 O4 156.16(16) 3_455 3_455
O8 Nd2 O4 119.35(15) 2_565 3_455
O5 Nd2 O4 72.60(16) 2_565 3_455
O5 Nd2 O4 118.26(17) . 3_455
O5 Nd2 O4 49.80(16) 3_455 3_455
O4 Nd2 O4 71.79(18) 2_565 3_455
O8 Nd2 O4 156.16(16) . .
O8 Nd2 O4 119.35(15) 3_455 .
O8 Nd2 O4 91.08(16) 2_565 .
O5 Nd2 O4 118.26(17) 2_565 .
O5 Nd2 O4 49.80(16) . .
O5 Nd2 O4 72.60(15) 3_455 .
O4 Nd2 O4 71.79(18) 2_565 .
O4 Nd2 O4 71.79(18) 3_455 .
O8 Nd2 N2 94.13(17) . 2_565
O8 Nd2 N2 89.96(16) 3_455 2_565
O8 Nd2 N2 172.55(16) 2_565 2_565
O5 Nd2 N2 24.81(15) 2_565 2_565
O5 Nd2 N2 95.83(16) . 2_565
O5 Nd2 N2 117.02(18) 3_455 2_565
O4 Nd2 N2 25.30(14) 2_565 2_565
O4 Nd2 N2 67.40(17) 3_455 2_565
O4 Nd2 N2 94.30(18) . 2_565
O8 Nd2 N2 89.96(16) . 3_455
O8 Nd2 N2 172.55(17) 3_455 3_455
O8 Nd2 N2 94.14(17) 2_565 3_455
O5 Nd2 N2 95.83(16) 2_565 3_455
O5 Nd2 N2 117.02(18) . 3_455
O5 Nd2 N2 24.81(15) 3_455 3_455
O4 Nd2 N2 94.30(18) 2_565 3_455
O4 Nd2 N2 25.30(14) 3_455 3_455
O4 Nd2 N2 67.40(17) . 3_455
N2 Nd2 N2 92.7(2) 2_565 3_455
O7 Nd1 O7 84.62(13) 3_565 2_665
O7 Nd1 O7 84.62(13) 3_565 .
O7 Nd1 O7 84.62(13) 2_665 .
O7 Nd1 O1 71.02(13) 3_565 .
O7 Nd1 O1 80.36(12) 2_665 .
O7 Nd1 O1 152.35(14) . .
O7 Nd1 O1 80.36(13) 3_565 2_665
O7 Nd1 O1 152.35(14) 2_665 2_665
O7 Nd1 O1 71.02(13) . 2_665
O1 Nd1 O1 115.78(7) . 2_665
O7 Nd1 O1 152.35(14) 3_565 3_565
O7 Nd1 O1 71.02(13) 2_665 3_565
O7 Nd1 O1 80.36(12) . 3_565
O1 Nd1 O1 115.78(7) . 3_565
O1 Nd1 O1 115.78(7) 2_665 3_565
O7 Nd1 O2 87.22(14) 3_565 2_665
O7 Nd1 O2 151.99(14) 2_665 2_665
O7 Nd1 O2 121.24(14) . 2_665
O1 Nd1 O2 71.66(14) . 2_665
O1 Nd1 O2 50.25(14) 2_665 2_665
O1 Nd1 O2 120.43(15) 3_565 2_665
O7 Nd1 O2 121.24(14) 3_565 .
O7 Nd1 O2 87.22(14) 2_665 .
O7 Nd1 O2 151.99(14) . .
O1 Nd1 O2 50.25(14) . .
O1 Nd1 O2 120.43(15) 2_665 .
O1 Nd1 O2 71.66(14) 3_565 .
O2 Nd1 O2 74.29(17) 2_665 .
O7 Nd1 O2 151.99(14) 3_565 3_565
O7 Nd1 O2 121.24(14) 2_665 3_565
O7 Nd1 O2 87.22(14) . 3_565
O1 Nd1 O2 120.43(15) . 3_565
O1 Nd1 O2 71.66(14) 2_665 3_565
O1 Nd1 O2 50.25(14) 3_565 3_565
O2 Nd1 O2 74.29(17) 2_665 3_565
O2 Nd1 O2 74.29(17) . 3_565
O7 Nd1 N1 84.24(13) 3_565 2_665
O7 Nd1 N1 168.79(13) 2_665 2_665
O7 Nd1 N1 95.56(16) . 2_665
O1 Nd1 N1 94.82(15) . 2_665
O1 Nd1 N1 24.62(14) 2_665 2_665
O1 Nd1 N1 120.10(14) 3_565 2_665
O2 Nd1 N1 25.68(13) 2_665 2_665
O2 Nd1 N1 97.51(16) . 2_665
O2 Nd1 N1 69.93(14) 3_565 2_665
O7 Nd1 N1 168.79(13) 3_565 3_565
O7 Nd1 N1 95.56(16) 2_665 3_565
O7 Nd1 N1 84.24(13) . 3_565
O1 Nd1 N1 120.10(14) . 3_565
O1 Nd1 N1 94.82(15) 2_665 3_565
O1 Nd1 N1 24.62(14) 3_565 3_565
O2 Nd1 N1 97.51(16) 2_665 3_565
O2 Nd1 N1 69.93(14) . 3_565
O2 Nd1 N1 25.68(13) 3_565 3_565
N1 Nd1 N1 95.61(16) 2_665 3_565
N1 O1 Nd1 96.8(3) . .
N1 O2 Nd1 95.1(3) . .
N2 O4 Nd2 95.4(4) . .
N2 O5 Nd2 96.8(4) . .
C11 O7 Nd1 159.7(3) . .
C25 O8 Nd2 150.9(4) . .
C6 O9 C7 124.5(5) . .
C8 O10 C9 117.8(7) . .
C24 O11 C10 118.9(5) . .

loop_
_geom_bond_atom_site_label_1
_geom_bond_atom_site_label_2
_geom_bond_distance
_geom_bond_site_symmetry_2
C1 C2 1.3900 .
C1 C6 1.3900 .
C1 C11 1.492(6) .
C2 C3 1.3900 .
C2 H2 0.9300 .
C3 C4 1.3900 .
C3 H3 0.9300 .
C4 C5 1.3900 .
C4 H4 0.9300 .
C5 C6 1.3900 .
C5 H5 0.9300 .
C6 O9 1.343(5) .
C7 O9 1.399(7) .
C7 C8 1.465(10) .
C7 H7A 0.9700 .
C7 H7B 0.9700 .
C8 O10 1.379(8) .
C8 H8A 0.9700 .
C8 H8B 0.9700 .
C9 O10 1.402(9) .
C9 C10 1.479(9) .
C9 H9A 0.9700 .
C9 H9B 0.9700 .
C10 O11 1.444(7) .
C10 H10A 0.9700 .
C10 H10B 0.9700 .
C11 O7 1.220(6) .
C11 N3 1.317(7) .
C12 N3 1.463(7) .
C12 C13 1.484(7) .
C12 H12A 0.9700 .
C12 H12B 0.9700 .
C13 C14 1.3900 .
C13 C18 1.3900 .
C14 C15 1.3900 .
C14 H14 0.9300 .
C15 C16 1.3900 .
C15 H15 0.9300 .
C16 C17 1.3900 .
C16 H16 0.9300 .
C17 C18 1.3900 .
C17 H17 0.9300 .
C18 H18 0.9300 .
C19 C20 1.385(7) .
C19 C24 1.395(7) .
C19 C25 1.485(8) .
C20 C21 1.368(8) .
C20 H20 0.9300 .
C21 C22 1.343(8) .
C21 H21 0.9300 .
C22 C23 1.390(8) .
C22 H22 0.9300 .
C23 C24 1.381(8) .
C23 H23 0.9300 .
C24 O11 1.359(6) .
C25 O8 1.252(6) .
C25 N4 1.299(7) .
C26 C27 1.457(9) .
C26 N4 1.493(9) .
C26 H26A 0.9700 .
C26 H26B 0.9700 .
C27 C28 1.3900 .
C27 C32 1.3900 .
C28 C29 1.3900 .
C28 H28 0.9300 .
C29 C30 1.3900 .
C29 H29 0.9300 .
C30 C31 1.3900 .
C30 H30 0.9300 .
C31 C32 1.3900 .
C31 H31 0.9300 .
C32 H32 0.9300 .
N1 O3 1.227(6) .
N1 O1 1.232(6) .
N1 O2 1.277(6) .
N2 O6 1.210(7) .
N2 O5 1.244(7) .
N2 O4 1.263(6) .
N3 H3A 0.8600 .
N4 H4A 0.8600 .
Nd2 O8 2.373(4) .
Nd2 O8 2.373(4) 3_455
Nd2 O8 2.373(4) 2_565
Nd2 O5 2.524(4) 2_565
Nd2 O5 2.524(4) .
Nd2 O5 2.524(4) 3_455
Nd2 O4 2.541(4) 2_565
Nd2 O4 2.541(4) 3_455
Nd2 O4 2.541(4) .
Nd2 N2 2.942(6) 2_565
Nd2 N2 2.942(6) 3_455
Nd1 O7 2.380(3) 3_565
Nd1 O7 2.380(3) 2_665
Nd1 O7 2.380(3) .
Nd1 O1 2.523(4) .
Nd1 O1 2.523(4) 2_665
Nd1 O1 2.523(4) 3_565
Nd1 O2 2.533(4) 2_665
Nd1 O2 2.533(4) .
Nd1 O2 2.533(4) 3_565
Nd1 N1 2.936(5) 2_665
Nd1 N1 2.936(5) 3_565

loop_
_geom_torsion_atom_site_label_1
_geom_torsion_atom_site_label_2
_geom_torsion_atom_site_label_3
_geom_torsion_atom_site_label_4
_geom_torsion
_geom_torsion_site_symmetry_1
C6 C1 C2 C3 0.0 .
C11 C1 C2 C3 178.2(3) .
C1 C2 C3 C4 0.0 .
C2 C3 C4 C5 0.0 .
C3 C4 C5 C6 0.0 .
C4 C5 C6 O9 176.4(4) .
C4 C5 C6 C1 0.0 .
C2 C1 C6 O9 -176.6(4) .
C11 C1 C6 O9 5.4(5) .
C2 C1 C6 C5 0.0 .
C11 C1 C6 C5 -178.0(4) .
O9 C7 C8 O10 -48.2(11) .
O10 C9 C10 O11 66.1(7) .
C2 C1 C11 O7 14.7(6) .
C6 C1 C11 O7 -167.2(4) .
C2 C1 C11 N3 -162.0(4) .
C6 C1 C11 N3 16.1(6) .
N3 C12 C13 C14 -15.6(7) .
N3 C12 C13 C18 165.1(4) .
C18 C13 C14 C15 0.0 .
C12 C13 C14 C15 -179.3(5) .
C13 C14 C15 C16 0.0 .
C14 C15 C16 C17 0.0 .
C15 C16 C17 C18 0.0 .
C16 C17 C18 C13 0.0 .
C14 C13 C18 C17 0.0 .
C12 C13 C18 C17 179.3(5) .
C24 C19 C20 C21 2.6(8) .
C25 C19 C20 C21 -179.4(5) .
C19 C20 C21 C22 -2.4(9) .
C20 C21 C22 C23 1.0(9) .
C21 C22 C23 C24 0.1(9) .
C22 C23 C24 O11 179.3(5) .
C22 C23 C24 C19 0.1(8) .
C20 C19 C24 O11 179.3(5) .
C25 C19 C24 O11 1.4(8) .
C20 C19 C24 C23 -1.4(8) .
C25 C19 C24 C23 -179.4(5) .
C20 C19 C25 O8 -18.9(8) .
C24 C19 C25 O8 159.0(5) .
C20 C19 C25 N4 158.2(6) .
C24 C19 C25 N4 -23.9(9) .
N4 C26 C27 C28 -63.9(8) .
N4 C26 C27 C32 114.8(7) .
C32 C27 C28 C29 0.0 .
C26 C27 C28 C29 178.8(6) .
C27 C28 C29 C30 0.0 .
C28 C29 C30 C31 0.0 .
C29 C30 C31 C32 0.0 .
C30 C31 C32 C27 0.0 .
C28 C27 C32 C31 0.0 .
C26 C27 C32 C31 -178.7(6) .
O7 C11 N3 C12 2.7(10) .
C1 C11 N3 C12 179.3(5) .
C13 C12 N3 C11 117.5(7) .
O8 C25 N4 C26 -6.3(12) .
C19 C25 N4 C26 176.6(7) .
C27 C26 N4 C25 135.6(8) .
O3 N1 O1 Nd1 178.6(5) .
O2 N1 O1 Nd1 -4.9(5) .
O7 Nd1 O1 N1 -175.1(3) 3_565
O7 Nd1 O1 N1 97.3(3) 2_665
O7 Nd1 O1 N1 155.3(3) .
O1 Nd1 O1 N1 -106.4(3) 2_665
O1 Nd1 O1 N1 33.9(4) 3_565
O2 Nd1 O1 N1 -81.7(3) 2_665
O2 Nd1 O1 N1 2.8(3) .
O2 Nd1 O1 N1 -23.4(4) 3_565
N1 Nd1 O1 N1 -92.9(4) 2_665
N1 Nd1 O1 N1 6.4(4) 3_565
O3 N1 O2 Nd1 -178.6(5) .
O1 N1 O2 Nd1 4.8(5) .
O7 Nd1 O2 N1 -0.5(4) 3_565
O7 Nd1 O2 N1 -82.5(3) 2_665
O7 Nd1 O2 N1 -155.6(3) .
O1 Nd1 O2 N1 -2.7(3) .
O1 Nd1 O2 N1 96.9(3) 2_665
O1 Nd1 O2 N1 -153.4(4) 3_565
O2 Nd1 O2 N1 76.3(4) 2_665
O2 Nd1 O2 N1 154.0(3) 3_565
N1 Nd1 O2 N1 87.3(3) 2_665
N1 Nd1 O2 N1 -179.4(4) 3_565
O6 N2 O4 Nd2 168.4(6) .
O5 N2 O4 Nd2 -11.9(6) .
O8 Nd2 O4 N2 162.4(4) .
O8 Nd2 O4 N2 5.2(4) 3_455
O8 Nd2 O4 N2 87.6(4) 2_565
O5 Nd2 O4 N2 -94.0(4) 2_565
O5 Nd2 O4 N2 6.8(4) .
O5 Nd2 O4 N2 155.8(4) 3_455
O4 Nd2 O4 N2 -75.5(5) 2_565
O4 Nd2 O4 N2 -151.7(4) 3_455
N2 Nd2 O4 N2 -87.2(3) 2_565
N2 Nd2 O4 N2 -178.3(5) 3_455
O6 N2 O5 Nd2 -168.3(6) .
O4 N2 O5 Nd2 12.0(6) .
O8 Nd2 O5 N2 -167.0(3) .
O8 Nd2 O5 N2 171.5(4) 3_455
O8 Nd2 O5 N2 -103.7(4) 2_565
O5 Nd2 O5 N2 99.5(4) 2_565
O5 Nd2 O5 N2 -40.0(5) 3_455
O4 Nd2 O5 N2 73.6(4) 2_565
O4 Nd2 O5 N2 16.3(4) 3_455
O4 Nd2 O5 N2 -6.9(4) .
N2 Nd2 O5 N2 83.8(5) 2_565
N2 Nd2 O5 N2 -12.3(4) 3_455
N3 C11 O7 Nd1 -80.2(12) .
C1 C11 O7 Nd1 103.2(10) .
O7 Nd1 O7 C11 72.7(11) 3_565
O7 Nd1 O7 C11 157.8(10) 2_665
O1 Nd1 O7 C11 100.6(11) .
O1 Nd1 O7 C11 -8.9(10) 2_665
O1 Nd1 O7 C11 -130.6(11) 3_565
O2 Nd1 O7 C11 -10.7(11) 2_665
O2 Nd1 O7 C11 -128.5(10) .
O2 Nd1 O7 C11 -80.5(11) 3_565
N1 Nd1 O7 C11 -11.0(11) 2_665
N1 Nd1 O7 C11 -106.0(11) 3_565
N4 C25 O8 Nd2 90.8(9) .
C19 C25 O8 Nd2 -92.2(9) .
O8 Nd2 O8 C25 -92.8(9) 3_455
O8 Nd2 O8 C25 -176.5(8) 2_565
O5 Nd2 O8 C25 -6.9(8) 2_565
O5 Nd2 O8 C25 -113.0(8) .
O5 Nd2 O8 C25 113.4(8) 3_455
O4 Nd2 O8 C25 -5.6(9) 2_565
O4 Nd2 O8 C25 64.0(8) 3_455
O4 Nd2 O8 C25 107.1(9) .
N2 Nd2 O8 C25 -3.4(8) 2_565
N2 Nd2 O8 C25 89.3(8) 3_455
C5 C6 O9 C7 13.3(8) .
C1 C6 O9 C7 -170.2(5) .
C8 C7 O9 C6 -173.2(6) .
C7 C8 O10 C9 -78.4(10) .
C10 C9 O10 C8 -171.4(6) .
C23 C24 O11 C10 -0.8(8) .
C19 C24 O11 C10 178.5(5) .
C9 C10 O11 C24 -176.7(5) .

loop_
_platon_squeeze_void_nr
_platon_squeeze_void_average_x
_platon_squeeze_void_average_y
_platon_squeeze_void_average_z
_platon_squeeze_void_volume
_platon_squeeze_void_count_electrons
_platon_squeeze_void_content
1 0.333 0.667 0.167 1451 328 ' '
2 0.000 0.000 0.236 9 0 ' '
3 0.000 0.000 0.500 1444 328 ' '
4 -0.333 0.333 0.833 1451 328 ' '
5 0.000 0.000 0.764 9 0 ' '
6 0.333 0.667 0.431 9 0 ' '
7 0.333 0.667 0.902 10 0 ' '
8 0.667 0.333 0.098 10 0 ' '
9 0.667 0.333 0.569 9 0 ' '
